data_4506363
loop_
_publ_author_name
'Deng, Zhao-Peng'
'Huo, Li-Hua'
'Zhao, Hui'
'Gao, Shan'

_publ_section_title
;
 A Co-Crystal Strategy to Tune the Supramolecular Patterns and Luminescent
 Properties: Ten Well-Designed Salts Assembled by Arenedisulfonic Acid
 with Diverse Diamines
;
_journal_issue 6
_journal_name_full 'Crystal Growth &amp; Design'
_journal_page_first 3342
_journal_paper_doi 10.1021/cg3004855
_journal_volume 12
_journal_year 2012
_chemical_formula_moiety 'C10 H6 O6 S2, C2 H10 N2'
_chemical_formula_sum 'C12 H16 N2 O6 S2'
_chemical_formula_weight 348.39
_chemical_name_systematic
; 
 ? 
;
_space_group_IT_number 14
_symmetry_cell_setting monoclinic
_symmetry_space_group_name_Hall '-P 2ybc'
_symmetry_space_group_name_H-M 'P 1 21/c 1'
_atom_sites_solution_hydrogens geom
_atom_sites_solution_primary direct
_atom_sites_solution_secondary difmap
_audit_creation_method SHELXL-97
_cell_angle_alpha 90.00
_cell_angle_beta 100.26(3)
_cell_angle_gamma 90.00
_cell_formula_units_Z 2
_cell_length_a 11.187(2)
_cell_length_b 8.2310(16)
_cell_length_c 8.5011(17)
_cell_measurement_reflns_used 3739
_cell_measurement_temperature 295(2)
_cell_measurement_theta_max 27.45
_cell_measurement_theta_min 3.09
_cell_volume 770.3(3)
_computing_cell_refinement RAPID-AUTO
_computing_data_collection 'RAPID-AUTO (Rigaku Corporation, 1998)'
_computing_data_reduction 'CrystalStructure (Rigaku/MSC and Rigaku Corporation, 2002)'
_computing_molecular_graphics SHELXL-97
_computing_publication_material SHELXL-97
_computing_structure_refinement 'SHELXL-97 (Sheldrick, 1997)'
_computing_structure_solution 'SHELXS-97 (Sheldrick, 1990)'
_diffrn_ambient_temperature 295(2)
_diffrn_detector_area_resol_mean 10.000
_diffrn_measured_fraction_theta_full 0.996
_diffrn_measured_fraction_theta_max 0.996
_diffrn_measurement_device_type 'Rigaku RAXIS-RAPID'
_diffrn_measurement_method \w
_diffrn_radiation_monochromator graphite
_diffrn_radiation_source 'fine-focus sealed tube'
_diffrn_radiation_type MoK\a
_diffrn_radiation_wavelength 0.71073
_diffrn_reflns_av_R_equivalents 0.0593
_diffrn_reflns_av_sigmaI/netI 0.0493
_diffrn_reflns_limit_h_max 14
_diffrn_reflns_limit_h_min -12
_diffrn_reflns_limit_k_max 10
_diffrn_reflns_limit_k_min -10
_diffrn_reflns_limit_l_max 11
_diffrn_reflns_limit_l_min -10
_diffrn_reflns_number 7301
_diffrn_reflns_theta_full 27.47
_diffrn_reflns_theta_max 27.47
_diffrn_reflns_theta_min 3.09
_diffrn_standards_decay_% 0
_diffrn_standards_interval_count 0
_diffrn_standards_interval_time 0
_diffrn_standards_number 0
_exptl_absorpt_coefficient_mu 0.376
_exptl_absorpt_correction_T_max 0.9389
_exptl_absorpt_correction_T_min 0.9186
_exptl_absorpt_correction_type multi-scan
_exptl_absorpt_process_details 'ABSCOR (Higashi, 1995)'
_exptl_crystal_colour colorless
_exptl_crystal_density_diffrn 1.502
_exptl_crystal_density_method 'not measured'
_exptl_crystal_description prism
_exptl_crystal_F_000 364
_exptl_crystal_size_max 0.23
_exptl_crystal_size_mid 0.19
_exptl_crystal_size_min 0.17
_refine_diff_density_max 0.550
_refine_diff_density_min -0.340
_refine_diff_density_rms 0.089
_refine_ls_extinction_method none
_refine_ls_goodness_of_fit_ref 1.080
_refine_ls_hydrogen_treatment mixed
_refine_ls_matrix_type full
_refine_ls_number_parameters 109
_refine_ls_number_reflns 1755
_refine_ls_number_restraints 6
_refine_ls_restrained_S_all 1.078
_refine_ls_R_factor_all 0.0714
_refine_ls_R_factor_gt 0.0508
_refine_ls_shift/su_max 0.000
_refine_ls_shift/su_mean 0.000
_refine_ls_structure_factor_coef Fsqd
_refine_ls_weighting_details 'calc w=1/[\s^2^(Fo^2^)+(0.0727P)^2^+0.2723P] where P=(Fo^2^+2Fc^2^)/3'
_refine_ls_weighting_scheme calc
_refine_ls_wR_factor_gt 0.1251
_refine_ls_wR_factor_ref 0.1528
_reflns_number_gt 1218
_reflns_number_total 1755
_reflns_threshold_expression >2sigma(I)
_cod_data_source_file cg3004855_si_002.cif
_cod_data_source_block crystal2
_cod_original_cell_volume 770.2(3)
_cod_original_sg_symbol_H-M 'P 21/c'
_cod_database_code 4506363

loop_
_symmetry_equiv_pos_as_xyz
'x, y, z'
'-x, y+1/2, -z+1/2'
'-x, -y, -z'
'x, -y-1/2, z-1/2'

loop_
_atom_site_label
_atom_site_type_symbol
_atom_site_fract_x
_atom_site_fract_y
_atom_site_fract_z
_atom_site_U_iso_or_equiv
_atom_site_adp_type
_atom_site_occupancy
_atom_site_symmetry_multiplicity
_atom_site_calc_flag
_atom_site_refinement_flags
S1 S 0.30624(6) 0.50009(8) 0.49517(8) 0.0384(3) Uani 1 1 d .
O1 O 0.32187(17) 0.6749(3) 0.5174(3) 0.0516(6) Uani 1 1 d .
O2 O 0.33943(17) 0.4165(3) 0.6478(2) 0.0491(6) Uani 1 1 d .
O3 O 0.36677(18) 0.4357(3) 0.3733(2) 0.0515(6) Uani 1 1 d .
N1 N 0.4886(2) 0.6740(3) 0.8564(3) 0.0419(6) Uani 1 1 d D
H1N1 H 0.451(2) 0.634(3) 0.767(2) 0.063 Uiso 1 1 d D
H1N2 H 0.5412(19) 0.743(3) 0.833(3) 0.063 Uiso 1 1 d D
H1N3 H 0.4371(18) 0.727(3) 0.900(3) 0.063 Uiso 1 1 d D
C1 C 0.1121(3) 0.3969(4) 0.2857(4) 0.0494(8) Uani 1 1 d .
H1 H 0.1694 0.3663 0.2245 0.059 Uiso 1 1 calc R
C2 C 0.1482(2) 0.4677(3) 0.4322(3) 0.0378(6) Uani 1 1 d .
C3 C 0.0634(2) 0.5137(3) 0.5296(3) 0.0327(6) Uani 1 1 d .
C4 C 0.0965(3) 0.5863(3) 0.6821(4) 0.0467(7) Uani 1 1 d .
H4 H 0.1783 0.6049 0.7224 0.056 Uiso 1 1 calc R
C5 C 0.0122(3) 0.6294(4) 0.7715(4) 0.0559(9) Uani 1 1 d .
H5 H 0.0369 0.6768 0.8713 0.067 Uiso 1 1 calc R
C6 C 0.5476(3) 0.5507(4) 0.9699(3) 0.0430(7) Uani 1 1 d .
H6A H 0.5989 0.6037 1.0592 0.052 Uiso 1 1 calc R
H6B H 0.5985 0.4812 0.9174 0.052 Uiso 1 1 calc R

loop_
_atom_site_aniso_label
_atom_site_aniso_U_11
_atom_site_aniso_U_22
_atom_site_aniso_U_33
_atom_site_aniso_U_23
_atom_site_aniso_U_13
_atom_site_aniso_U_12
S1 0.0266(4) 0.0474(5) 0.0412(4) -0.0041(3) 0.0058(3) -0.0012(3)
O1 0.0412(11) 0.0483(13) 0.0680(14) -0.0078(10) 0.0176(10) -0.0095(9)
O2 0.0386(11) 0.0634(14) 0.0444(11) 0.0037(10) 0.0054(9) 0.0089(9)
O3 0.0341(10) 0.0733(15) 0.0492(12) -0.0101(11) 0.0130(9) 0.0004(10)
N1 0.0417(13) 0.0423(14) 0.0414(13) -0.0006(11) 0.0066(10) -0.0010(10)
C1 0.0348(15) 0.067(2) 0.0468(16) -0.0161(14) 0.0092(13) -0.0028(13)
C2 0.0273(12) 0.0447(15) 0.0407(15) -0.0006(12) 0.0038(11) -0.0023(11)
C3 0.0291(13) 0.0345(14) 0.0346(13) -0.0021(10) 0.0054(11) -0.0013(10)
C4 0.0306(13) 0.061(2) 0.0475(16) -0.0142(14) 0.0029(12) -0.0043(13)
C5 0.0399(16) 0.079(2) 0.0477(17) -0.0256(16) 0.0057(14) -0.0085(15)
C6 0.0389(15) 0.0472(16) 0.0426(15) 0.0022(13) 0.0064(12) -0.0005(13)

loop_
_atom_type_symbol
_atom_type_description
_atom_type_scat_dispersion_real
_atom_type_scat_dispersion_imag
_atom_type_scat_source
C C 0.0033 0.0016 'International Tables Vol C Tables 4.2.6.8 and 6.1.1.4'
H H 0.0000 0.0000 'International Tables Vol C Tables 4.2.6.8 and 6.1.1.4'
N N 0.0061 0.0033 'International Tables Vol C Tables 4.2.6.8 and 6.1.1.4'
O O 0.0106 0.0060 'International Tables Vol C Tables 4.2.6.8 and 6.1.1.4'
S S 0.1246 0.1234 'International Tables Vol C Tables 4.2.6.8 and 6.1.1.4'

loop_
_geom_angle_atom_site_label_1
_geom_angle_atom_site_label_2
_geom_angle_atom_site_label_3
_geom_angle
_geom_angle_site_symmetry_1
_geom_angle_site_symmetry_3
O3 S1 O2 112.96(13) . .
O3 S1 O1 113.37(13) . .
O2 S1 O1 110.18(13) . .
O3 S1 C2 107.42(13) . .
O2 S1 C2 106.28(13) . .
O1 S1 C2 106.11(12) . .
C6 N1 H1N1 114(2) . .
C6 N1 H1N2 111(2) . .
H1N1 N1 H1N2 106.8(14) . .
C6 N1 H1N3 109(2) . .
H1N1 N1 H1N3 108.3(14) . .
H1N2 N1 H1N3 107.4(15) . .
C2 C1 C5 119.6(3) . 3_566
C2 C1 H1 120.2 . .
C5 C1 H1 120.2 3_566 .
C1 C2 C3 121.7(2) . .
C1 C2 S1 117.1(2) . .
C3 C2 S1 121.2(2) . .
C4 C3 C2 123.7(2) . .
C4 C3 C3 117.9(3) . 3_566
C2 C3 C3 118.4(3) . 3_566
C5 C4 C3 121.8(3) . .
C5 C4 H4 119.1 . .
C3 C4 H4 119.1 . .
C4 C5 C1 120.6(3) . 3_566
C4 C5 H5 119.7 . .
C1 C5 H5 119.7 3_566 .
N1 C6 C6 109.9(3) . 3_667
N1 C6 H6A 109.7 . .
C6 C6 H6A 109.7 3_667 .
N1 C6 H6B 109.7 . .
C6 C6 H6B 109.7 3_667 .
H6A C6 H6B 108.2 . .

loop_
_geom_bond_atom_site_label_1
_geom_bond_atom_site_label_2
_geom_bond_distance
_geom_bond_site_symmetry_2
S1 O3 1.436(2) .
S1 O2 1.457(2) .
S1 O1 1.458(2) .
S1 C2 1.773(3) .
N1 C6 1.473(4) .
N1 H1N1 0.86(3) .
N1 H1N2 0.87(2) .
N1 H1N3 0.86(2) .
C1 C2 1.369(4) .
C1 C5 1.405(4) 3_566
C1 H1 0.9300 .
C2 C3 1.418(4) .
C3 C4 1.416(4) .
C3 C3 1.436(5) 3_566
C4 C5 1.360(4) .
C4 H4 0.9300 .
C5 C1 1.405(4) 3_566
C5 H5 0.9300 .
C6 C6 1.513(5) 3_667
C6 H6A 0.9700 .
C6 H6B 0.9700 .

loop_
_geom_hbond_atom_site_label_D
_geom_hbond_atom_site_label_H
_geom_hbond_atom_site_label_A
_geom_hbond_distance_DH
_geom_hbond_distance_HA
_geom_hbond_distance_DA
_geom_hbond_angle_DHA
_geom_hbond_site_symmetry_A
N1 H1N1 O2 0.86(3) 2.32(3) 3.060(3) 145(2) .
N1 H1N1 O1 0.86(3) 2.37(3) 3.141(3) 149(3) .
N1 H1N2 O2 0.87(2) 1.94(2) 2.777(3) 162(2) 2_656
N1 H1N3 O1 0.86(2) 1.94(2) 2.795(3) 173(3) 4_576

loop_
_geom_torsion_atom_site_label_1
_geom_torsion_atom_site_label_2
_geom_torsion_atom_site_label_3
_geom_torsion_atom_site_label_4
_geom_torsion
_geom_torsion_site_symmetry_1
_geom_torsion_site_symmetry_4
C5 C1 C2 C3 0.9(5) 3_566 .
C5 C1 C2 S1 -179.0(3) 3_566 .
O3 S1 C2 C1 -2.0(3) . .
O2 S1 C2 C1 -123.2(3) . .
O1 S1 C2 C1 119.5(3) . .
O3 S1 C2 C3 178.0(2) . .
O2 S1 C2 C3 56.9(3) . .
O1 S1 C2 C3 -60.4(3) . .
C1 C2 C3 C4 179.6(3) . .
S1 C2 C3 C4 -0.5(4) . .
C1 C2 C3 C3 -0.8(5) . 3_566
S1 C2 C3 C3 179.1(2) . 3_566
C2 C3 C4 C5 179.6(3) . .
C3 C3 C4 C5 0.0(5) 3_566 .
C3 C4 C5 C1 -0.1(5) . 3_566
